data_4342818
loop_
_publ_author_name
'Thangavelu, Sonia G.'
'Cahill, Christopher L.'

_publ_section_title
;
 Uranyl-Promoted Peroxide Generation: Synthesis and Characterization of
 Three Uranyl Peroxo [(UO2)2(O2)] Complexes.
;
_journal_issue 9
_journal_name_full 'Inorganic chemistry'
_journal_page_first 4208
_journal_page_last 4221
_journal_paper_doi 10.1021/ic502767k
_journal_volume 54
_journal_year 2015
_chemical_formula_moiety 'C28 H30 N4 O10 U2'
_chemical_formula_sum 'C28 H30 N4 O10 U2'
_chemical_formula_weight 1058.62
_space_group_crystal_system monoclinic
_space_group_IT_number 14
_space_group_name_Hall '-P 2yn'
_space_group_name_H-M_alt 'P 1 21/n 1'
_symmetry_cell_setting monoclinic
_symmetry_Int_Tables_number 14
_symmetry_space_group_name_Hall '-P 2yn'
_symmetry_space_group_name_H-M 'P 1 21/n 1'
_atom_sites_solution_hydrogens geom
_audit_creation_method SHELXL-2013
_cell_angle_alpha 90
_cell_angle_beta 101.8720(10)
_cell_angle_gamma 90
_cell_formula_units_Z 4
_cell_length_a 10.1918(7)
_cell_length_b 19.2309(13)
_cell_length_c 16.4631(11)
_cell_measurement_reflns_used 5757
_cell_measurement_temperature 298(2)
_cell_measurement_theta_max 25.323
_cell_measurement_theta_min 1.649
_cell_volume 3157.7(4)
_computing_cell_refinement 'SAINT, Bruker-AXS'
_computing_data_collection 'APEX, Bruker-AXS'
_computing_data_reduction 'SAINT, Bruker-AXS'
_computing_molecular_graphics 'SHELXL-2013 (Sheldrick, 2013)'
_computing_publication_material 'WINGX (Farrugia, 2013)'
_computing_structure_refinement 'SHELXL-2013 (Sheldrick, 2013)'
_computing_structure_solution 'SHELXS-2013 (Sheldrick, 2013)'
_diffrn_ambient_temperature 298(2)
_diffrn_measured_fraction_theta_full 0.978
_diffrn_measured_fraction_theta_max 0.998
_diffrn_measurement_device_type 'Bruker APEX CCD'
_diffrn_measurement_method 'omega and phi scans'
_diffrn_radiation_type MoK\a
_diffrn_radiation_wavelength 0.71073
_diffrn_reflns_av_R_equivalents 0.0474
_diffrn_reflns_av_unetI/netI 0.0322
_diffrn_reflns_Laue_measured_fraction_full 0.978
_diffrn_reflns_Laue_measured_fraction_max 0.998
_diffrn_reflns_limit_h_max 12
_diffrn_reflns_limit_h_min -12
_diffrn_reflns_limit_k_max 23
_diffrn_reflns_limit_k_min -23
_diffrn_reflns_limit_l_max 19
_diffrn_reflns_limit_l_min -19
_diffrn_reflns_number 34678
_diffrn_reflns_point_group_measured_fraction_full 0.978
_diffrn_reflns_point_group_measured_fraction_max 0.998
_diffrn_reflns_theta_full 25.500
_diffrn_reflns_theta_max 25.323
_diffrn_reflns_theta_min 1.649
_diffrn_source 'fine-focus sealed-tube'
_diffrn_source_type 'Bruker APEX CCD'
_exptl_absorpt_coefficient_mu 10.304
_exptl_absorpt_correction_T_max 0.420
_exptl_absorpt_correction_T_min 0.361
_exptl_absorpt_correction_type multi-scan
_exptl_absorpt_process_details 'SADABS, G. Sheldrick (1999)'
_exptl_crystal_colour yellow
_exptl_crystal_density_diffrn 2.227
_exptl_crystal_description block
_exptl_crystal_F_000 1960
_exptl_crystal_size_max 0.124
_exptl_crystal_size_mid 0.117
_exptl_crystal_size_min 0.102
_refine_diff_density_max 0.826
_refine_diff_density_min -0.592
_refine_diff_density_rms 0.118
_refine_ls_extinction_method none
_refine_ls_goodness_of_fit_ref 1.004
_refine_ls_hydrogen_treatment constr
_refine_ls_matrix_type full
_refine_ls_number_parameters 399
_refine_ls_number_reflns 5757
_refine_ls_number_restraints 0
_refine_ls_restrained_S_all 1.004
_refine_ls_R_factor_all 0.0410
_refine_ls_R_factor_gt 0.0279
_refine_ls_shift/su_max 0.006
_refine_ls_shift/su_mean 0.000
_refine_ls_structure_factor_coef Fsqd
_refine_ls_weighting_details 'w=1/[\s^2^(Fo^2^)+(0.0330P)^2^+3.3129P] where P=(Fo^2^+2Fc^2^)/3'
_refine_ls_weighting_scheme calc
_refine_ls_wR_factor_gt 0.0605
_refine_ls_wR_factor_ref 0.0657
_reflns_Friedel_coverage 0.000
_reflns_number_gt 4685
_reflns_number_total 5757
_reflns_threshold_expression 'I > 2\s(I)'
_cod_data_source_file ic502767k_si_001.cif
_cod_data_source_block compound2_RT
_cod_depositor_comments 'Adding full bibliography for 4342814--4342819.cif.'
_cod_original_sg_symbol_H-M 'P 21/n'
_cod_database_code 4342818
_shelx_space_group_comment
;
The symmetry employed for this shelxl refinement is uniquely defined
by the following loop, which should always be used as a source of
symmetry information in preference to the above space-group names.
They are only intended as comments.
;
_shelx_estimated_absorpt_t_min 0.361
_shelx_estimated_absorpt_t_max 0.420
_shelxl_version_number 2013-4

loop_
_space_group_symop_operation_xyz
'x, y, z'
'-x+1/2, y+1/2, -z+1/2'
'-x, -y, -z'
'x-1/2, -y-1/2, z-1/2'

loop_
_atom_site_label
_atom_site_type_symbol
_atom_site_fract_x
_atom_site_fract_y
_atom_site_fract_z
_atom_site_U_iso_or_equiv
_atom_site_adp_type
_atom_site_occupancy
_atom_site_site_symmetry_order
_atom_site_calc_flag
_atom_site_refinement_flags_posn
_atom_site_refinement_flags_adp
U1 U 0.61883(2) 0.81082(2) 0.67985(2) 0.03861(8) Uani 1 1 d . .
U2 U 0.35266(2) 0.95997(2) 0.75085(2) 0.03641(8) Uani 1 1 d . .
O10 O 0.1573(4) 0.9678(2) 0.8185(3) 0.0533(12) Uani 1 1 d . .
O6 O 0.4123(4) 0.8557(2) 0.6976(3) 0.0464(11) Uani 1 1 d . .
O3 O 0.8422(4) 0.8059(2) 0.6445(3) 0.0560(12) Uani 1 1 d . .
N2 N 0.6787(5) 0.6781(2) 0.6636(3) 0.0425(12) Uani 1 1 d . .
N4 N 0.4813(5) 1.0622(3) 0.6960(3) 0.0447(13) Uani 1 1 d . .
N3 N 0.3412(5) 1.0849(2) 0.8163(3) 0.0446(12) Uani 1 1 d . .
C28 C 0.5516(7) 1.0509(3) 0.6367(4) 0.0521(17) Uani 1 1 d . .
H28 H 0.5581 1.0053 0.6195 0.063 Uiso 1 1 calc R U
O8 O 0.4675(4) 0.9456(2) 0.8446(3) 0.0470(11) Uani 1 1 d . .
C6 C 0.5392(6) 0.6489(3) 0.7587(4) 0.0415(14) Uani 1 1 d . .
O5 O 0.4959(4) 0.91202(19) 0.6740(3) 0.0488(11) Uani 1 1 d . .
C1 C 0.4423(7) 0.7396(4) 0.8168(4) 0.0556(18) Uani 1 1 d . .
H1 H 0.4272 0.7872 0.8197 0.067 Uiso 1 1 calc R U
O1 O 0.5385(5) 0.7919(2) 0.5767(3) 0.0523(11) Uani 1 1 d . .
C17 C 0.2786(7) 1.0944(3) 0.8800(4) 0.0503(16) Uani 1 1 d . .
H17 H 0.2425 1.0553 0.9005 0.060 Uiso 1 1 calc R U
C12 C 0.7549(6) 0.6596(3) 0.6088(4) 0.0471(16) Uani 1 1 d . .
H12 H 0.7934 0.6952 0.5834 0.056 Uiso 1 1 calc R U
O7 O 0.2355(4) 0.9785(2) 0.6589(3) 0.0491(11) Uani 1 1 d . .
C23 C 0.4734(6) 1.1283(3) 0.7228(4) 0.0446(15) Uani 1 1 d . .
O2 O 0.7065(4) 0.8264(2) 0.7814(3) 0.0527(11) Uani 1 1 d . .
C20 C 0.3139(8) 1.2133(4) 0.8846(5) 0.072(2) Uani 1 1 d . .
H20 H 0.3025 1.2574 0.9053 0.086 Uiso 1 1 calc R U
C2 C 0.3896(7) 0.6959(4) 0.8693(4) 0.0498(17) Uani 1 1 d . .
N1 N 0.5138(5) 0.7170(3) 0.7622(3) 0.0444(13) Uani 1 1 d . .
O9 O 0.2107(4) 0.8630(2) 0.7881(3) 0.0520(11) Uani 1 1 d . .
O4 O 0.7428(5) 0.9068(2) 0.6312(3) 0.0655(14) Uani 1 1 d . .
C18 C 0.2636(7) 1.1564(4) 0.9170(4) 0.0537(17) Uani 1 1 d . .
C9 C 0.7244(8) 0.5411(4) 0.6293(5) 0.070(2) Uani 1 1 d . .
H9 H 0.7403 0.4945 0.6197 0.084 Uiso 1 1 calc R U
C10 C 0.7800(6) 0.5919(3) 0.5878(4) 0.0465(16) Uani 1 1 d . .
C8 C 0.6464(8) 0.5584(4) 0.6844(5) 0.073(2) Uani 1 1 d . .
H8 H 0.6087 0.5236 0.7114 0.087 Uiso 1 1 calc R U
C11 C 0.8651(7) 0.5762(3) 0.5261(4) 0.0551(18) Uani 1 1 d . .
H11A H 0.9491 0.6002 0.5416 0.083 Uiso 1 1 calc R U
H11B H 0.8198 0.5914 0.4720 0.083 Uiso 1 1 calc R U
H11C H 0.8810 0.5271 0.5251 0.083 Uiso 1 1 calc R U
C21 C 0.3815(8) 1.2052(3) 0.8211(5) 0.069(2) Uani 1 1 d . .
H21 H 0.4178 1.2440 0.8001 0.083 Uiso 1 1 calc R U
C14 C 0.9581(7) 0.9013(4) 0.5968(5) 0.072(2) Uani 1 1 d . .
H14A H 1.0251 0.8662 0.5964 0.108 Uiso 1 1 calc R U
H14B H 0.9953 0.9381 0.6339 0.108 Uiso 1 1 calc R U
H14C H 0.9292 0.9196 0.5418 0.108 Uiso 1 1 calc R U
C13 C 0.8404(7) 0.8698(4) 0.6254(4) 0.0525(17) Uani 1 1 d . .
C26 C 0.6150(7) 1.1013(4) 0.5993(4) 0.0530(18) Uani 1 1 d . .
C15 C 0.1392(6) 0.9031(3) 0.8206(4) 0.0436(15) Uani 1 1 d . .
C25 C 0.6065(8) 1.1674(4) 0.6272(5) 0.067(2) Uani 1 1 d . .
H25 H 0.6478 1.2036 0.6045 0.081 Uiso 1 1 calc R U
C24 C 0.5366(8) 1.1813(3) 0.6896(5) 0.063(2) Uani 1 1 d . .
H24 H 0.5326 1.2265 0.7089 0.075 Uiso 1 1 calc R U
C4 C 0.4112(7) 0.6267(4) 0.8627(4) 0.0570(18) Uani 1 1 d . .
H4 H 0.3748 0.5952 0.8950 0.068 Uiso 1 1 calc R U
C27 C 0.6886(8) 1.0824(4) 0.5318(5) 0.077(2) Uani 1 1 d . .
H27A H 0.6799 1.0334 0.5210 0.115 Uiso 1 1 calc R U
H27B H 0.7817 1.0941 0.5493 0.115 Uiso 1 1 calc R U
H27C H 0.6510 1.1076 0.4822 0.115 Uiso 1 1 calc R U
C19 C 0.1941(9) 1.1606(4) 0.9889(5) 0.083(3) Uani 1 1 d . .
H19A H 0.1403 1.1198 0.9899 0.125 Uiso 1 1 calc R U
H19B H 0.1379 1.2011 0.9831 0.125 Uiso 1 1 calc R U
H19C H 0.2598 1.1636 1.0398 0.125 Uiso 1 1 calc R U
C7 C 0.6231(6) 0.6272(3) 0.7002(4) 0.0428(15) Uani 1 1 d . .
C16 C 0.0319(7) 0.8761(3) 0.8610(5) 0.061(2) Uani 1 1 d . .
H16A H -0.0132 0.9143 0.8810 0.091 Uiso 1 1 calc R U
H16B H 0.0708 0.8466 0.9067 0.091 Uiso 1 1 calc R U
H16C H -0.0314 0.8499 0.8214 0.091 Uiso 1 1 calc R U
C22 C 0.3967(6) 1.1403(3) 0.7878(4) 0.0446(15) Uani 1 1 d . .
C5 C 0.4873(7) 0.6030(3) 0.8079(4) 0.0562(18) Uani 1 1 d . .
H5 H 0.5036 0.5556 0.8044 0.067 Uiso 1 1 calc R U
C3 C 0.3130(8) 0.7259(4) 0.9296(5) 0.072(2) Uani 1 1 d . .
H3A H 0.3107 0.7757 0.9246 0.108 Uiso 1 1 calc R U
H3B H 0.3563 0.7133 0.9851 0.108 Uiso 1 1 calc R U
H3C H 0.2232 0.7081 0.9179 0.108 Uiso 1 1 calc R U

loop_
_atom_site_aniso_label
_atom_site_aniso_U_11
_atom_site_aniso_U_22
_atom_site_aniso_U_33
_atom_site_aniso_U_23
_atom_site_aniso_U_13
_atom_site_aniso_U_12
U1 0.04514(15) 0.03368(13) 0.04021(14) 0.00049(10) 0.01620(11) 0.00215(10)
U2 0.03929(13) 0.02708(12) 0.04534(14) 0.00097(9) 0.01451(10) -0.00075(9)
O10 0.056(3) 0.035(3) 0.079(3) 0.001(2) 0.036(3) -0.001(2)
O6 0.053(3) 0.029(2) 0.064(3) 0.0006(19) 0.028(2) -0.0026(19)
O3 0.053(3) 0.047(3) 0.074(3) -0.001(2) 0.028(3) 0.002(2)
N2 0.054(3) 0.032(3) 0.044(3) 0.001(2) 0.014(3) -0.001(2)
N4 0.048(3) 0.035(3) 0.053(3) 0.006(2) 0.016(3) -0.006(2)
N3 0.050(3) 0.033(3) 0.050(3) -0.002(2) 0.008(3) -0.003(2)
C28 0.051(4) 0.049(4) 0.059(4) 0.009(3) 0.018(3) -0.002(3)
O8 0.050(3) 0.043(2) 0.049(3) 0.002(2) 0.013(2) -0.006(2)
C6 0.045(4) 0.037(4) 0.042(4) -0.008(3) 0.007(3) -0.011(3)
O5 0.056(3) 0.028(2) 0.071(3) 0.005(2) 0.035(2) -0.0031(19)
C1 0.075(5) 0.047(4) 0.054(4) 0.010(3) 0.032(4) 0.011(4)
O1 0.065(3) 0.047(3) 0.043(3) -0.001(2) 0.007(2) 0.004(2)
C17 0.056(4) 0.039(4) 0.059(4) -0.002(3) 0.019(3) 0.004(3)
C12 0.057(4) 0.043(4) 0.045(4) -0.001(3) 0.021(3) 0.002(3)
O7 0.047(3) 0.044(3) 0.057(3) 0.005(2) 0.013(2) -0.001(2)
C23 0.052(4) 0.033(3) 0.045(4) 0.005(3) -0.001(3) -0.012(3)
O2 0.053(3) 0.065(3) 0.041(3) -0.004(2) 0.012(2) -0.004(2)
C20 0.087(6) 0.043(4) 0.081(6) -0.020(4) 0.011(5) 0.002(4)
C2 0.050(4) 0.059(5) 0.042(4) 0.013(3) 0.013(3) 0.007(3)
N1 0.049(3) 0.040(3) 0.049(3) 0.006(2) 0.019(3) 0.003(2)
O9 0.055(3) 0.039(2) 0.069(3) -0.001(2) 0.029(2) 0.001(2)
O4 0.066(3) 0.044(3) 0.098(4) 0.013(3) 0.042(3) 0.009(2)
C18 0.058(4) 0.046(4) 0.054(4) -0.007(3) 0.006(3) 0.006(3)
C9 0.089(6) 0.040(4) 0.090(6) -0.020(4) 0.043(5) -0.001(4)
C10 0.050(4) 0.048(4) 0.039(4) -0.004(3) 0.004(3) 0.009(3)
C8 0.091(6) 0.044(4) 0.100(6) -0.007(4) 0.056(5) -0.013(4)
C11 0.059(4) 0.055(4) 0.053(4) -0.009(3) 0.016(3) 0.016(3)
C21 0.091(6) 0.026(4) 0.090(6) -0.004(4) 0.020(5) -0.011(4)
C14 0.065(5) 0.074(6) 0.084(6) -0.005(4) 0.032(4) -0.020(4)
C13 0.062(5) 0.054(4) 0.045(4) -0.011(3) 0.021(3) -0.015(4)
C26 0.054(4) 0.060(5) 0.042(4) 0.021(3) 0.003(3) -0.014(3)
C15 0.037(3) 0.039(4) 0.056(4) -0.003(3) 0.013(3) -0.006(3)
C25 0.095(6) 0.051(5) 0.055(5) 0.008(4) 0.015(4) -0.029(4)
C24 0.095(6) 0.038(4) 0.056(5) 0.004(3) 0.019(4) -0.012(4)
C4 0.077(5) 0.047(4) 0.049(4) 0.003(3) 0.021(4) -0.014(4)
C27 0.073(5) 0.084(6) 0.079(6) 0.019(5) 0.030(5) -0.015(5)
C19 0.103(7) 0.075(6) 0.076(6) -0.023(5) 0.029(5) 0.008(5)
C7 0.043(4) 0.039(4) 0.046(4) -0.005(3) 0.008(3) 0.001(3)
C16 0.051(4) 0.048(4) 0.091(6) 0.003(4) 0.032(4) -0.005(3)
C22 0.052(4) 0.037(4) 0.040(3) 0.005(3) -0.003(3) -0.005(3)
C5 0.076(5) 0.039(4) 0.057(4) -0.004(3) 0.020(4) -0.010(3)
C3 0.080(6) 0.078(6) 0.069(5) 0.013(4) 0.040(4) 0.017(4)

loop_
_atom_type_symbol
_atom_type_description
_atom_type_scat_dispersion_real
_atom_type_scat_dispersion_imag
_atom_type_scat_source
C C 0.0033 0.0016 'International Tables Vol C Tables 4.2.6.8 and 6.1.1.4'
H H 0.0000 0.0000 'International Tables Vol C Tables 4.2.6.8 and 6.1.1.4'
N N 0.0061 0.0033 'International Tables Vol C Tables 4.2.6.8 and 6.1.1.4'
O O 0.0106 0.0060 'International Tables Vol C Tables 4.2.6.8 and 6.1.1.4'
U U -9.6767 9.6646 'International Tables Vol C Tables 4.2.6.8 and 6.1.1.4'

loop_
_geom_angle_atom_site_label_1
_geom_angle_atom_site_label_2
_geom_angle_atom_site_label_3
_geom_angle
O2 U1 O1 176.6(2)
O2 U1 O5 93.53(19)
O1 U1 O5 89.59(18)
O2 U1 O6 96.44(18)
O1 U1 O6 86.88(18)
O5 U1 O6 37.05(13)
O2 U1 O4 89.26(19)
O1 U1 O4 90.50(19)
O5 U1 O4 70.39(14)
O6 U1 O4 107.36(14)
O2 U1 O3 85.29(18)
O1 U1 O3 91.87(19)
O5 U1 O3 122.90(14)
O6 U1 O3 159.85(14)
O4 U1 O3 52.52(15)
O2 U1 N1 78.81(19)
O1 U1 N1 101.45(19)
O5 U1 N1 109.10(14)
O6 U1 N1 73.49(14)
O4 U1 N1 168.04(17)
O3 U1 N1 126.32(15)
O2 U1 N2 100.27(19)
O1 U1 N2 77.03(18)
O5 U1 N2 160.54(16)
O6 U1 N2 126.67(15)
O4 U1 N2 123.02(15)
O3 U1 N2 72.30(15)
N1 U1 N2 60.99(15)
O2 U1 C13 87.1(2)
O1 U1 C13 91.2(2)
O5 U1 C13 96.36(18)
O6 U1 C13 133.32(18)
O4 U1 C13 25.97(17)
O3 U1 C13 26.55(17)
N1 U1 C13 151.45(19)
N2 U1 C13 97.96(19)
O8 U2 O7 177.03(19)
O8 U2 O5 92.12(18)
O7 U2 O5 90.18(18)
O8 U2 O6 90.99(17)
O7 U2 O6 91.98(17)
O5 U2 O6 37.26(13)
O8 U2 O10 93.80(18)
O7 U2 O10 84.76(18)
O5 U2 O10 157.92(14)
O6 U2 O10 121.29(13)
O8 U2 O9 88.98(17)
O7 U2 O9 92.15(17)
O5 U2 O9 107.33(13)
O6 U2 O9 70.06(14)
O10 U2 O9 51.60(13)
O8 U2 N4 97.48(17)
O7 U2 N4 81.42(18)
O5 U2 N4 72.19(14)
O6 U2 N4 109.26(15)
O10 U2 N4 127.86(14)
O9 U2 N4 173.53(16)
O8 U2 N3 82.04(17)
O7 U2 N3 95.01(18)
O5 U2 N3 132.17(15)
O6 U2 N3 167.49(15)
O10 U2 N3 69.80(15)
O9 U2 N3 119.90(15)
N4 U2 N3 61.78(16)
O8 U2 C15 90.67(18)
O7 U2 C15 89.15(19)
O5 U2 C15 132.97(16)
O6 U2 C15 95.77(16)
O10 U2 C15 25.84(14)
O9 U2 C15 25.79(15)
N4 U2 C15 153.43(17)
N3 U2 C15 94.70(17)
C15 O10 U2 95.0(4)
O5 O6 U2 71.1(2)
O5 O6 U1 69.9(2)
U2 O6 U1 132.53(18)
C13 O3 U1 93.1(4)
C7 N2 C12 117.7(5)
C7 N2 U1 122.1(4)
C12 N2 U1 119.7(4)
C28 N4 C23 117.8(5)
C28 N4 U2 120.6(4)
C23 N4 U2 121.6(4)
C22 N3 C17 117.9(5)
C22 N3 U2 121.6(4)
C17 N3 U2 120.5(4)
N4 C28 C26 125.6(7)
N4 C28 H28 117.2
C26 C28 H28 117.2
N1 C6 C5 120.1(6)
N1 C6 C7 116.6(5)
C5 C6 C7 123.3(6)
O6 O5 U1 73.0(2)
O6 O5 U2 71.7(2)
U1 O5 U2 135.46(18)
N1 C1 C2 123.6(6)
N1 C1 H1 118.2
C2 C1 H1 118.2
N3 C17 C18 125.5(6)
N3 C17 H17 117.2
C18 C17 H17 117.2
N2 C12 C10 125.1(6)
N2 C12 H12 117.5
C10 C12 H12 117.5
N4 C23 C24 120.0(6)
N4 C23 C22 117.5(5)
C24 C23 C22 122.5(6)
C18 C20 C21 119.7(7)
C18 C20 H20 120.2
C21 C20 H20 120.2
C4 C2 C1 117.0(6)
C4 C2 C3 123.0(6)
C1 C2 C3 120.0(6)
C6 N1 C1 118.9(5)
C6 N1 U1 123.3(4)
C1 N1 U1 117.4(4)
C15 O9 U2 93.6(3)
C13 O4 U1 93.9(4)
C20 C18 C17 116.3(7)
C20 C18 C19 122.9(7)
C17 C18 C19 120.9(7)
C8 C9 C10 120.8(6)
C8 C9 H9 119.6
C10 C9 H9 119.6
C9 C10 C12 115.2(6)
C9 C10 C11 123.3(6)
C12 C10 C11 121.5(6)
C9 C8 C7 120.4(7)
C9 C8 H8 119.8
C7 C8 H8 119.8
C10 C11 H11A 109.5
C10 C11 H11B 109.5
H11A C11 H11B 109.5
C10 C11 H11C 109.5
H11A C11 H11C 109.5
H11B C11 H11C 109.5
C20 C21 C22 121.2(7)
C20 C21 H21 119.4
C22 C21 H21 119.4
C13 C14 H14A 109.5
C13 C14 H14B 109.5
H14A C14 H14B 109.5
C13 C14 H14C 109.5
H14A C14 H14C 109.5
H14B C14 H14C 109.5
O4 C13 O3 120.5(6)
O4 C13 C14 119.7(7)
O3 C13 C14 119.7(7)
O4 C13 U1 60.1(3)
O3 C13 U1 60.4(3)
C14 C13 U1 179.8(6)
C25 C26 C28 115.9(7)
C25 C26 C27 123.4(6)
C28 C26 C27 120.7(7)
O9 C15 O10 119.7(5)
O9 C15 C16 121.4(6)
O10 C15 C16 118.9(6)
O9 C15 U2 60.7(3)
O10 C15 U2 59.1(3)
C16 C15 U2 176.7(5)
C26 C25 C24 120.5(6)
C26 C25 H25 119.8
C24 C25 H25 119.8
C23 C24 C25 120.3(7)
C23 C24 H24 119.9
C25 C24 H24 119.9
C2 C4 C5 119.8(6)
C2 C4 H4 120.1
C5 C4 H4 120.1
C26 C27 H27A 109.5
C26 C27 H27B 109.5
H27A C27 H27B 109.5
C26 C27 H27C 109.5
H27A C27 H27C 109.5
H27B C27 H27C 109.5
C18 C19 H19A 109.5
C18 C19 H19B 109.5
H19A C19 H19B 109.5
C18 C19 H19C 109.5
H19A C19 H19C 109.5
H19B C19 H19C 109.5
N2 C7 C8 120.8(6)
N2 C7 C6 116.5(5)
C8 C7 C6 122.7(6)
C15 C16 H16A 109.5
C15 C16 H16B 109.5
H16A C16 H16B 109.5
C15 C16 H16C 109.5
H16A C16 H16C 109.5
H16B C16 H16C 109.5
N3 C22 C21 119.4(6)
N3 C22 C23 117.3(5)
C21 C22 C23 123.3(6)
C6 C5 C4 120.6(6)
C6 C5 H5 119.7
C4 C5 H5 119.7
C2 C3 H3A 109.5
C2 C3 H3B 109.5
H3A C3 H3B 109.5
C2 C3 H3C 109.5
H3A C3 H3C 109.5
H3B C3 H3C 109.5

loop_
_geom_bond_atom_site_label_1
_geom_bond_atom_site_label_2
_geom_bond_distance
U1 O2 1.752(4)
U1 O1 1.765(4)
U1 O5 2.306(4)
U1 O6 2.349(4)
U1 O4 2.462(4)
U1 O3 2.465(4)
U1 N1 2.614(5)
U1 N2 2.651(5)
U1 C13 2.832(7)
U2 O8 1.756(4)
U2 O7 1.761(4)
U2 O5 2.311(4)
U2 O6 2.319(4)
U2 O10 2.478(4)
U2 O9 2.512(4)
U2 N4 2.625(5)
U2 N3 2.645(5)
U2 C15 2.876(6)
O10 C15 1.258(7)
O6 O5 1.479(5)
O3 C13 1.267(8)
N2 C7 1.334(8)
N2 C12 1.352(7)
N4 C28 1.342(8)
N4 C23 1.354(8)
N3 C22 1.336(8)
N3 C17 1.347(8)
C28 C26 1.377(8)
C28 H28 0.9300
C6 N1 1.338(7)
C6 C5 1.376(9)
C6 C7 1.473(8)
C1 N1 1.341(8)
C1 C2 1.391(9)
C1 H1 0.9300
C17 C18 1.363(9)
C17 H17 0.9300
C12 C10 1.386(8)
C12 H12 0.9300
C23 C24 1.378(9)
C23 C22 1.467(9)
C20 C18 1.362(10)
C20 C21 1.374(11)
C20 H20 0.9300
C2 C4 1.358(9)
C2 C3 1.499(9)
O9 C15 1.254(7)
O4 C13 1.243(8)
C18 C19 1.502(10)
C9 C8 1.364(10)
C9 C10 1.379(9)
C9 H9 0.9300
C10 C11 1.495(8)
C8 C7 1.380(9)
C8 H8 0.9300
C11 H11A 0.9600
C11 H11B 0.9600
C11 H11C 0.9600
C21 C22 1.384(9)
C21 H21 0.9300
C14 C13 1.504(9)
C14 H14A 0.9600
C14 H14B 0.9600
C14 H14C 0.9600
C26 C25 1.362(10)
C26 C27 1.507(10)
C15 C16 1.487(8)
C25 C24 1.390(10)
C25 H25 0.9300
C24 H24 0.9300
C4 C5 1.382(9)
C4 H4 0.9300
C27 H27A 0.9600
C27 H27B 0.9600
C27 H27C 0.9600
C19 H19A 0.9600
C19 H19B 0.9600
C19 H19C 0.9600
C16 H16A 0.9600
C16 H16B 0.9600
C16 H16C 0.9600
C5 H5 0.9300
C3 H3A 0.9600
C3 H3B 0.9600
C3 H3C 0.9600

loop_
_geom_torsion_atom_site_label_1
_geom_torsion_atom_site_label_2
_geom_torsion_atom_site_label_3
_geom_torsion_atom_site_label_4
_geom_torsion
C23 N4 C28 C26 -1.3(10)
U2 N4 C28 C26 175.2(5)
U2 O6 O5 U1 152.40(16)
U1 O6 O5 U2 -152.40(16)
C22 N3 C17 C18 1.8(10)
U2 N3 C17 C18 -178.2(5)
C7 N2 C12 C10 -0.1(10)
U1 N2 C12 C10 -172.1(5)
C28 N4 C23 C24 -0.2(9)
U2 N4 C23 C24 -176.7(5)
C28 N4 C23 C22 -179.8(5)
U2 N4 C23 C22 3.7(7)
N1 C1 C2 C4 -1.1(11)
N1 C1 C2 C3 178.8(7)
C5 C6 N1 C1 2.9(9)
C7 C6 N1 C1 -177.4(6)
C5 C6 N1 U1 175.7(5)
C7 C6 N1 U1 -4.6(7)
C2 C1 N1 C6 -1.6(10)
C2 C1 N1 U1 -174.9(5)
C21 C20 C18 C17 -3.4(11)
C21 C20 C18 C19 177.1(8)
N3 C17 C18 C20 1.8(11)
N3 C17 C18 C19 -178.7(7)
C8 C9 C10 C12 2.5(11)
C8 C9 C10 C11 -179.4(7)
N2 C12 C10 C9 -2.1(10)
N2 C12 C10 C11 179.7(6)
C10 C9 C8 C7 -0.8(13)
C18 C20 C21 C22 1.7(12)
U1 O4 C13 O3 -0.7(7)
U1 O4 C13 C14 -179.8(6)
U1 O3 C13 O4 0.7(7)
U1 O3 C13 C14 179.8(6)
N4 C28 C26 C25 1.5(11)
N4 C28 C26 C27 -178.6(6)
U2 O9 C15 O10 3.6(6)
U2 O9 C15 C16 -177.1(6)
U2 O10 C15 O9 -3.6(6)
U2 O10 C15 C16 177.0(5)
C28 C26 C25 C24 -0.3(11)
C27 C26 C25 C24 179.8(7)
N4 C23 C24 C25 1.3(11)
C22 C23 C24 C25 -179.1(7)
C26 C25 C24 C23 -1.0(12)
C1 C2 C4 C5 2.5(10)
C3 C2 C4 C5 -177.4(7)
C12 N2 C7 C8 2.0(9)
U1 N2 C7 C8 173.8(5)
C12 N2 C7 C6 -179.2(5)
U1 N2 C7 C6 -7.4(7)
C9 C8 C7 N2 -1.6(12)
C9 C8 C7 C6 179.7(7)
N1 C6 C7 N2 7.7(8)
C5 C6 C7 N2 -172.6(6)
N1 C6 C7 C8 -173.6(7)
C5 C6 C7 C8 6.1(10)
C17 N3 C22 C21 -3.6(9)
U2 N3 C22 C21 176.4(5)
C17 N3 C22 C23 175.4(5)
U2 N3 C22 C23 -4.6(7)
C20 C21 C22 N3 2.0(11)
C20 C21 C22 C23 -177.0(7)
N4 C23 C22 N3 0.6(8)
C24 C23 C22 N3 -179.0(6)
N4 C23 C22 C21 179.6(6)
C24 C23 C22 C21 -0.1(10)
N1 C6 C5 C4 -1.4(10)
C7 C6 C5 C4 178.9(6)
C2 C4 C5 C6 -1.3(11)
